data_4502392
loop_
_publ_author_name
'Kobayashi, Yuka'
'Maeda, Jin'
'Ando, Tetsuo'
'Saigo, Kazuhiko'

_publ_section_title
;
 Halogen-Bonding Interaction Stabilizing Cluster-type Diastereomeric Salt
 Crystals
;
_journal_issue 2
_journal_name_full 'Crystal Growth &amp; Design'
_journal_page_first 685
_journal_paper_doi 10.1021/cg9010967
_journal_volume 10
_journal_year 2010
_chemical_absolute_configuration rm
_chemical_formula_moiety 'C16 H20 Br Cl N O2 P S '
_chemical_formula_sum 'C16 H20 Br Cl N O2 P S'
_chemical_formula_weight 436.73
_chemical_name_common
;
(S)-1-(p-bromophenyl)ethylammonium_(Rp)-O-ethyl(p-chlorophenyl)phosphonothioate
;
_space_group_IT_number 96
_symmetry_cell_setting tetragonal
_symmetry_Int_Tables_number 96
_symmetry_space_group_name_Hall 'P 4nw 2abw'
_symmetry_space_group_name_H-M 'P 43 21 2'
_atom_sites_solution_hydrogens geom
_atom_sites_solution_primary direct
_atom_sites_solution_secondary difmap
_cell_angle_alpha 90.00
_cell_angle_beta 90.00
_cell_angle_gamma 90.00
_cell_formula_units_Z 16
_cell_length_a 13.4890(5)
_cell_length_b 13.4890(5)
_cell_length_c 45.2410(17)
_cell_measurement_temperature 103(2)
_cell_volume 8231.7(5)
_computing_structure_refinement 'SHELXL-97 (Sheldrick, 1997)'
_computing_structure_solution 'SHELXS-97 (Sheldrick, 1990)'
_diffrn_ambient_temperature 103(2)
_diffrn_measured_fraction_theta_full 0.994
_diffrn_measured_fraction_theta_max 0.995
_diffrn_radiation_monochromator graphite
_diffrn_radiation_source 'fine-focus sealed tube'
_diffrn_radiation_type MoK\a
_diffrn_radiation_wavelength 0.71070
_diffrn_reflns_av_R_equivalents 0.0511
_diffrn_reflns_av_sigmaI/netI 0.0464
_diffrn_reflns_limit_h_max 12
_diffrn_reflns_limit_h_min 0
_diffrn_reflns_limit_k_max 12
_diffrn_reflns_limit_k_min -12
_diffrn_reflns_limit_l_max 42
_diffrn_reflns_limit_l_min -40
_diffrn_reflns_number 13708
_diffrn_reflns_theta_full 19.70
_diffrn_reflns_theta_max 19.70
_diffrn_reflns_theta_min 1.58
_exptl_absorpt_coefficient_mu 2.309
_exptl_absorpt_correction_T_max 0.6553
_exptl_absorpt_correction_T_min 0.6553
_exptl_absorpt_correction_type none
_exptl_crystal_density_diffrn 1.362
_exptl_crystal_density_method 'not measured'
_exptl_crystal_F_000 3440
_exptl_crystal_size_max 0.20
_exptl_crystal_size_mid 0.20
_exptl_crystal_size_min 0.20
_refine_diff_density_max 0.384
_refine_diff_density_min -0.350
_refine_diff_density_rms 0.080
_refine_ls_abs_structure_details 'Flack H D (1983), Acta Cryst. A39, 876-881'
_refine_ls_abs_structure_Flack 0.40(2)
_refine_ls_extinction_method none
_refine_ls_goodness_of_fit_ref 1.046
_refine_ls_hydrogen_treatment calc
_refine_ls_matrix_type full
_refine_ls_number_parameters 419
_refine_ls_number_reflns 3644
_refine_ls_number_restraints 0
_refine_ls_restrained_S_all 1.046
_refine_ls_R_factor_all 0.0819
_refine_ls_R_factor_gt 0.0607
_refine_ls_shift/su_max 0.038
_refine_ls_shift/su_mean 0.002
_refine_ls_structure_factor_coef Fsqd
_refine_ls_weighting_details 'calc w=1/[\s^2^(Fo^2^)+(0.1254P)^2^+0.0000P] where P=(Fo^2^+2Fc^2^)/3'
_refine_ls_weighting_scheme calc
_refine_ls_wR_factor_gt 0.1629
_refine_ls_wR_factor_ref 0.1821
_reflns_number_gt 2681
_reflns_number_total 3644
_reflns_threshold_expression >2sigma(I)
_cod_data_source_file cg9010967_si_007.cif
_cod_data_source_block '__(Rp)-1_(S)-2c'
_cod_depositor_comments
;
The following automatic conversions were performed:
'_atom_site_symetry_multiplicity' tag replaced with
'_atom_site_symmetry_multiplicity'.

Automatic conversion script
Id: cif_correct_tags 1440 2010-10-19 06:21:57Z saulius 
;
_cod_original_cell_volume 8231.7(4)
_cod_original_formula_sum 'C16 H20 Br Cl N O2 P S '
_cod_database_code 4502392

loop_
_symmetry_equiv_pos_as_xyz
'x, y, z'
'-x, -y, z+1/2'
'x+1/2, -y+1/2, -z+1/4'
'-x+1/2, y+1/2, -z+3/4'
'-y, -x, -z+1/2'
'y, x, -z'
'y+1/2, -x+1/2, z+1/4'
'-y+1/2, x+1/2, z+3/4'

loop_
_atom_site_label
_atom_site_type_symbol
_atom_site_fract_x
_atom_site_fract_y
_atom_site_fract_z
_atom_site_U_iso_or_equiv
_atom_site_adp_type
_atom_site_occupancy
_atom_site_symmetry_multiplicity
_atom_site_calc_flag
_atom_site_refinement_flags
Br01 Br 0.93368(17) 0.72418(14) 0.90938(4) 0.1579(9) Uani 1 1 d .
P9 P 0.9341(2) 0.1129(2) 0.95385(5) 0.0744(9) Uani 1 1 d .
P10 P 1.4243(2) 0.1850(3) 0.96108(6) 0.0834(10) Uani 1 1 d .
S005 S 1.5063(2) 0.1705(3) 0.99620(7) 0.1116(12) Uani 1 1 d .
Cl5 Cl 0.6981(3) 0.4130(3) 0.87335(8) 0.1192(12) Uani 1 1 d .
S7 S 0.9882(3) 0.0006(3) 0.93189(6) 0.1112(13) Uani 1 1 d .
O39 O 1.0076(5) 0.1783(5) 0.96959(12) 0.0747(19) Uani 1 1 d .
Cl6 Cl 1.4500(4) 0.6124(3) 0.90590(9) 0.1676(19) Uani 1 1 d .
N2 N 1.0011(7) 0.1956(7) 1.03077(16) 0.084(3) Uani 1 1 d .
N1 N 1.1647(6) 0.3026(6) 0.96010(15) 0.073(2) Uani 1 1 d .
O41 O 1.3148(5) 0.1700(6) 0.96554(14) 0.089(2) Uani 1 1 d .
C013 C 0.7580(9) 0.3240(10) 0.8958(3) 0.084(3) Uani 1 1 d .
O40 O 0.8622(6) 0.0788(7) 0.97939(16) 0.108(3) Uani 1 1 d .
O42 O 1.4523(6) 0.1081(6) 0.93524(15) 0.101(2) Uani 1 1 d .
C016 C 0.8613(8) 0.1898(8) 0.9291(2) 0.071(3) Uani 1 1 d .
C017 C 1.1597(10) 0.5227(13) 0.9168(3) 0.111(4) Uani 1 1 d .
H1 H 1.2295 0.5243 0.9141 0.134 Uiso 1 1 calc R
C018 C 1.1201(11) 0.4364(11) 0.9245(2) 0.081(3) Uani 1 1 d .
C019 C 0.8184(10) 0.2571(13) 0.8833(3) 0.107(4) Uani 1 1 d .
H2 H 0.8266 0.2577 0.8624 0.128 Uiso 1 1 calc R
C020 C 0.7992(11) 0.2564(12) 0.9414(3) 0.109(5) Uani 1 1 d .
H3 H 0.7921 0.2564 0.9623 0.131 Uiso 1 1 calc R
C021 C 0.8540(15) 0.3017(14) 1.0266(4) 0.120(7) Uani 1 1 d .
C022 C 1.0107(16) 0.6089(10) 0.9154(2) 0.102(5) Uani 1 1 d .
C023 C 1.1776(9) 0.3449(10) 0.9295(2) 0.088(4) Uani 1 1 d .
H36 H 1.2491 0.3635 0.9276 0.105 Uiso 1 1 calc R
C024 C 0.916(3) 0.3711(17) 1.0165(5) 0.214(19) Uani 1 1 d .
H4 H 0.9845 0.3643 1.0205 0.257 Uiso 1 1 calc R
C025 C 1.1587(11) 0.2640(11) 0.9070(3) 0.115(5) Uani 1 1 d .
H32 H 1.1710 0.2900 0.8871 0.173 Uiso 1 1 calc R
H33 H 1.0897 0.2418 0.9084 0.173 Uiso 1 1 calc R
H34 H 1.2032 0.2079 0.9108 0.173 Uiso 1 1 calc R
C026 C 1.4499(10) 0.4917(12) 0.9193(3) 0.104(4) Uani 1 1 d .
C027 C 1.0204(13) 0.4363(10) 0.9270(2) 0.097(4) Uani 1 1 d .
H5 H 0.9873 0.3766 0.9322 0.117 Uiso 1 1 calc R
C028 C 0.8686(9) 0.1881(10) 0.8996(2) 0.099(4) Uani 1 1 d .
H6 H 0.9083 0.1393 0.8901 0.119 Uiso 1 1 calc R
C029 C 0.7469(13) 0.315(2) 1.0198(4) 0.181(10) Uani 1 1 d .
H7 H 0.6972 0.2686 1.0254 0.217 Uiso 1 1 calc R
C030 C 1.4415(8) 0.3017(9) 0.9441(2) 0.076(3) Uani 1 1 d .
C031 C 1.4451(8) 0.3210(11) 0.9145(2) 0.089(4) Uani 1 1 d .
H8 H 1.4461 0.2660 0.9013 0.107 Uiso 1 1 calc R
C032 C 1.4467(13) 0.3858(13) 0.9615(3) 0.132(6) Uani 1 1 d .
H9 H 1.4504 0.3780 0.9824 0.159 Uiso 1 1 calc R
C033 C 0.9655(12) 0.5214(16) 0.9221(3) 0.124(5) Uani 1 1 d .
H10 H 0.8953 0.5187 0.9234 0.149 Uiso 1 1 calc R
C034 C 0.7433(10) 0.3271(11) 0.9247(3) 0.107(4) Uani 1 1 d .
H11 H 0.6989 0.3728 0.9337 0.128 Uiso 1 1 calc R
C035 C 1.1103(15) 0.6076(13) 0.9125(3) 0.124(5) Uani 1 1 d .
H12 H 1.1451 0.6665 0.9075 0.149 Uiso 1 1 calc R
C036 C 0.7917(14) 0.0019(16) 0.9752(4) 0.177(8) Uani 1 1 d .
H13 H 0.8246 -0.0575 0.9669 0.212 Uiso 1 1 calc R
H14 H 0.7398 0.0239 0.9612 0.212 Uiso 1 1 calc R
C037 C 0.792(3) 0.473(2) 0.9933(3) 0.27(2) Uani 1 1 d .
C040 C 1.4473(11) 0.4145(14) 0.9024(3) 0.110(4) Uani 1 1 d .
H15 H 1.4469 0.4224 0.8815 0.132 Uiso 1 1 calc R
Br2 Br 0.7154(2) 0.5697(2) 0.97113(5) 0.2221(14) Uani 1 1 d .
C46 C 1.5509(19) -0.012(2) 0.9143(4) 0.270(17) Uani 1 1 d .
H16 H 1.4833 -0.0296 0.9083 0.405 Uiso 1 1 calc R
H17 H 1.5747 -0.0597 0.9290 0.405 Uiso 1 1 calc R
H18 H 1.5946 -0.0135 0.8969 0.405 Uiso 1 1 calc R
C43 C 0.9041(12) 0.2256(13) 1.0439(3) 0.117(5) Uani 1 1 d .
H19 H 0.8604 0.1657 1.0440 0.140 Uiso 1 1 calc R
C47 C 1.4468(15) 0.4804(14) 0.9500(3) 0.157(7) Uani 1 1 d .
H35 H 1.4448 0.5367 0.9626 0.189 Uiso 1 1 calc R
C45 C 1.5512(13) 0.0881(15) 0.9271(3) 0.152(7) Uani 1 1 d .
H22 H 1.5951 0.0908 0.9446 0.183 Uiso 1 1 calc R
H23 H 1.5746 0.1373 0.9124 0.183 Uiso 1 1 calc R
C41 C 0.8891(15) 0.440(3) 1.0029(7) 0.27(3) Uani 1 1 d .
H24 H 0.9415 0.4826 0.9969 0.323 Uiso 1 1 calc R
C44 C 0.7451(13) -0.0233(17) 1.0049(5) 0.228(12) Uani 1 1 d .
H25 H 0.6883 0.0205 1.0085 0.342 Uiso 1 1 calc R
H26 H 0.7942 -0.0142 1.0206 0.342 Uiso 1 1 calc R
H27 H 0.7227 -0.0925 1.0047 0.342 Uiso 1 1 calc R
C42 C 0.725(2) 0.409(2) 1.0030(4) 0.239(18) Uani 1 1 d .
H28 H 0.6577 0.4236 0.9991 0.287 Uiso 1 1 calc R
C48 C 0.9228(13) 0.2556(12) 1.0768(2) 0.146(6) Uani 1 1 d .
H49 H 0.8618 0.2460 1.0883 0.218 Uiso 1 1 calc R
H50 H 0.9427 0.3254 1.0778 0.218 Uiso 1 1 calc R
H51 H 0.9756 0.2140 1.0851 0.218 Uiso 1 1 calc R
H52 H 1.4448 0.5367 0.9626 0.189 Uiso 1.00 1 c R
H53 H 1.2491 0.3635 0.9276 0.105 Uiso 1.00 1 c R
H54 H 1.0291 0.2502 1.0204 0.101 Uiso 1.00 1 c R
H55 H 1.2134 0.3299 0.9729 0.087 Uiso 1.00 1 c R
H56 H 1.1721 0.2326 0.9594 0.087 Uiso 1.00 1 c R
H57 H 1.1005 0.3186 0.9673 0.087 Uiso 1.00 1 c R

loop_
_atom_site_aniso_label
_atom_site_aniso_U_11
_atom_site_aniso_U_22
_atom_site_aniso_U_33
_atom_site_aniso_U_23
_atom_site_aniso_U_13
_atom_site_aniso_U_12
Br01 0.207(2) 0.1102(13) 0.1563(13) 0.0287(10) 0.0060(13) 0.0581(13)
P9 0.072(2) 0.079(2) 0.0716(14) 0.0004(15) -0.0081(15) -0.0115(18)
P10 0.056(2) 0.101(3) 0.0932(18) 0.0204(18) 0.0109(16) 0.0037(18)
S005 0.072(2) 0.146(3) 0.117(2) 0.048(2) -0.0022(19) -0.002(2)
Cl5 0.089(2) 0.120(3) 0.149(2) 0.052(2) -0.020(2) -0.003(2)
S7 0.144(3) 0.088(2) 0.1019(19) -0.0222(17) -0.051(2) 0.022(2)
O39 0.073(5) 0.086(5) 0.065(3) -0.015(3) 0.000(3) -0.019(4)
Cl6 0.197(5) 0.126(4) 0.179(3) 0.065(3) 0.063(3) 0.003(3)
N2 0.073(7) 0.106(8) 0.073(5) -0.013(5) 0.009(5) -0.001(6)
N1 0.081(6) 0.060(6) 0.077(5) 0.015(4) -0.011(4) -0.015(5)
O41 0.067(6) 0.092(6) 0.109(5) 0.021(4) 0.010(4) 0.009(4)
C013 0.053(8) 0.095(10) 0.105(9) 0.015(8) -0.012(7) -0.009(7)
O40 0.093(6) 0.120(7) 0.113(5) 0.035(5) 0.003(5) -0.028(6)
O42 0.078(6) 0.115(7) 0.111(5) -0.006(5) 0.033(5) 0.009(5)
C016 0.060(8) 0.061(8) 0.092(8) 0.000(6) 0.008(6) 0.001(6)
C017 0.075(10) 0.090(11) 0.169(12) 0.044(10) -0.001(8) -0.008(10)
C018 0.062(10) 0.082(11) 0.100(7) 0.018(7) 0.002(6) -0.006(8)
C019 0.085(10) 0.157(14) 0.078(7) 0.023(9) 0.008(8) 0.005(10)
C020 0.113(12) 0.129(13) 0.085(7) 0.022(9) -0.028(9) -0.006(11)
C021 0.143(17) 0.100(14) 0.117(11) -0.029(10) 0.069(11) -0.022(13)
C022 0.147(16) 0.065(10) 0.094(7) 0.018(7) -0.040(9) 0.022(10)
C023 0.071(8) 0.109(11) 0.083(7) 0.016(8) 0.013(6) 0.000(8)
C024 0.37(5) 0.119(18) 0.150(15) -0.029(13) -0.13(2) 0.15(3)
C025 0.132(12) 0.115(11) 0.098(8) 0.022(8) 0.017(8) 0.010(9)
C026 0.099(11) 0.096(11) 0.116(10) 0.037(9) 0.053(8) -0.001(9)
C027 0.104(14) 0.071(10) 0.117(8) 0.027(7) 0.001(8) 0.011(9)
C028 0.105(10) 0.120(11) 0.071(7) 0.034(7) 0.001(7) 0.025(8)
C029 0.075(13) 0.31(3) 0.161(14) -0.092(17) 0.072(11) -0.031(15)
C030 0.065(7) 0.091(10) 0.073(7) 0.005(7) 0.018(5) 0.004(6)
C031 0.077(9) 0.105(11) 0.086(8) 0.016(7) 0.011(6) -0.021(7)
C032 0.202(17) 0.100(12) 0.094(8) 0.015(10) 0.035(9) 0.031(12)
C033 0.094(12) 0.137(16) 0.141(11) 0.033(11) -0.012(8) 0.006(13)
C034 0.098(11) 0.108(12) 0.114(10) -0.007(9) 0.005(8) 0.017(9)
C035 0.099(13) 0.087(13) 0.186(14) 0.047(10) -0.045(11) -0.030(10)
C036 0.133(16) 0.20(2) 0.199(18) 0.037(14) -0.013(13) -0.065(16)
C037 0.55(7) 0.22(3) 0.049(8) -0.005(11) 0.056(18) -0.15(4)
C040 0.118(12) 0.118(13) 0.093(8) 0.028(10) 0.016(8) -0.017(10)
Br2 0.255(3) 0.228(3) 0.1840(18) -0.0353(17) -0.0272(17) 0.163(2)
C46 0.24(3) 0.39(4) 0.177(17) -0.06(2) 0.013(16) 0.21(3)
C43 0.142(15) 0.116(12) 0.092(8) 0.028(8) 0.013(9) -0.001(10)
C47 0.24(2) 0.129(15) 0.101(10) -0.002(9) 0.056(11) 0.012(14)
C45 0.122(15) 0.20(2) 0.135(10) 0.008(12) 0.035(10) 0.074(14)
C41 0.098(15) 0.44(6) 0.27(4) -0.29(4) 0.034(17) -0.07(2)
C44 0.101(15) 0.30(3) 0.29(2) 0.14(2) 0.009(15) -0.038(16)
C42 0.27(3) 0.33(4) 0.114(13) -0.025(17) -0.013(15) 0.27(3)
C48 0.193(16) 0.188(16) 0.055(6) -0.026(7) 0.027(8) 0.004(13)

loop_
_atom_type_symbol
_atom_type_description
_atom_type_scat_dispersion_real
_atom_type_scat_dispersion_imag
_atom_type_scat_source
C C 0.0033 0.0016 'International Tables Vol C Tables 4.2.6.8 and 6.1.1.4'
H H 0.0000 0.0000 'International Tables Vol C Tables 4.2.6.8 and 6.1.1.4'
P P 0.1023 0.0942 'International Tables Vol C Tables 4.2.6.8 and 6.1.1.4'
S S 0.1246 0.1234 'International Tables Vol C Tables 4.2.6.8 and 6.1.1.4'
O O 0.0106 0.0060 'International Tables Vol C Tables 4.2.6.8 and 6.1.1.4'
N N 0.0061 0.0033 'International Tables Vol C Tables 4.2.6.8 and 6.1.1.4'
Cl Cl 0.1484 0.1585 'International Tables Vol C Tables 4.2.6.8 and 6.1.1.4'
Br Br -0.2901 2.4595 'International Tables Vol C Tables 4.2.6.8 and 6.1.1.4'

loop_
_geom_angle_atom_site_label_1
_geom_angle_atom_site_label_2
_geom_angle_atom_site_label_3
_geom_angle
O39 P9 O40 103.2(4)
O39 P9 C016 108.3(5)
O40 P9 C016 106.6(5)
O39 P9 S7 116.6(3)
O40 P9 S7 112.1(4)
C016 P9 S7 109.4(4)
O41 P10 O42 103.9(5)
O41 P10 C030 107.9(5)
O42 P10 C030 103.1(5)
O41 P10 S005 115.8(3)
O42 P10 S005 113.3(3)
C030 P10 S005 111.8(4)
C034 C013 C019 122.1(12)
C034 C013 Cl5 118.5(13)
C019 C013 Cl5 119.4(12)
C036 O40 P9 121.9(10)
C45 O42 P10 122.4(10)
C028 C016 C020 118.0(11)
C028 C016 P9 124.4(10)
C020 C016 P9 117.5(9)
C018 C017 C035 125.9(14)
C017 C018 C027 115.1(13)
C017 C018 C023 124.1(14)
C027 C018 C023 120.8(13)
C013 C019 C028 121.9(11)
C016 C020 C034 123.5(12)
C024 C021 C43 113(2)
C024 C021 C029 117(3)
C43 C021 C029 130.3(19)
C035 C022 C033 117.1(13)
C035 C022 Br01 123.0(15)
C033 C022 Br01 119.9(17)
C018 C023 N1 113.3(9)
C018 C023 C025 114.2(10)
N1 C023 C025 109.1(10)
C41 C024 C021 123(4)
C040 C026 C47 119.9(14)
C040 C026 Cl6 123.2(12)
C47 C026 Cl6 116.8(15)
C018 C027 C033 121.3(14)
C016 C028 C019 119.4(12)
C021 C029 C42 113.1(19)
C031 C030 C032 113.8(11)
C031 C030 P10 127.0(11)
C032 C030 P10 119.1(9)
C030 C031 C040 124.4(13)
C47 C032 C030 122.7(12)
C022 C033 C027 121.0(15)
C013 C034 C020 114.9(13)
C017 C035 C022 119.5(14)
O40 C036 C44 108.9(16)
C42 C037 C41 108(3)
C42 C037 Br2 104(3)
C41 C037 Br2 148(3)
C026 C040 C031 120.3(12)
C021 C43 N2 112.7(11)
C021 C43 C48 113.9(13)
N2 C43 C48 107.9(12)
C032 C47 C026 118.6(15)
O42 C45 C46 106.1(18)
C024 C41 C037 133(4)
C037 C42 C029 126(3)

loop_
_geom_bond_atom_site_label_1
_geom_bond_atom_site_label_2
_geom_bond_distance
Br01 C022 1.889(13)
P9 O39 1.505(7)
P9 O40 1.578(8)
P9 C016 1.814(11)
P9 S7 1.953(4)
P10 O41 1.504(8)
P10 O42 1.608(8)
P10 C030 1.766(12)
P10 S005 1.946(4)
Cl5 C013 1.768(12)
Cl6 C026 1.736(15)
N2 C43 1.492(16)
N1 C023 1.507(12)
C013 C034 1.322(16)
C013 C019 1.341(17)
O40 C036 1.419(19)
O42 C45 1.409(17)
C016 C028 1.338(14)
C016 C020 1.348(16)
C017 C018 1.327(17)
C017 C035 1.339(19)
C018 C027 1.349(16)
C018 C023 1.474(17)
C019 C028 1.369(17)
C020 C034 1.432(17)
C021 C024 1.33(4)
C021 C43 1.45(2)
C021 C029 1.49(3)
C022 C035 1.35(2)
C022 C033 1.36(2)
C023 C025 1.515(17)
C024 C41 1.17(5)
C026 C040 1.293(17)
C026 C47 1.396(18)
C027 C033 1.383(19)
C029 C42 1.51(3)
C030 C031 1.364(13)
C030 C032 1.384(18)
C031 C040 1.373(17)
C032 C47 1.38(2)
C036 C44 1.52(2)
C037 C42 1.33(4)
C037 C41 1.45(4)
C037 Br2 1.94(4)
C46 C45 1.47(3)
C43 C48 1.566(16)
